data_7008076
loop_
_publ_author_name
'Li, Jian-Rong'
'Bu, Xian-He'
'Jiao, Jiao'
'Du, Wen-Ping'
'Xu, Xiu-Hua'
'Zhang, Ruo-Hua'

_publ_section_title
;
 Novel dithioether-silver(I) coordination architectures: structural
 diversities by varying the spacers and terminal groups of ligands.
;
_journal_issue 3
_journal_name_full 'Dalton transactions (Cambridge, England : 2003)'
_journal_page_first 464
_journal_page_last 474
_journal_paper_doi 10.1039/b416576b
_journal_year 2005
_chemical_formula_sum 'C24 H56 Ag4 Cl4 O16 S8'
_chemical_formula_weight 1430.45
_chemical_name_systematic
;
?
;
_space_group_IT_number 14
_symmetry_cell_setting monoclinic
_symmetry_space_group_name_Hall '-P 2ybc'
_symmetry_space_group_name_H-M 'P 1 21/c 1'
_atom_sites_solution_hydrogens geom
_atom_sites_solution_primary direct
_atom_sites_solution_secondary difmap
_audit_creation_method SHELXL-97
_cell_angle_alpha 90.00
_cell_angle_beta 109.443(6)
_cell_angle_gamma 90.00
_cell_formula_units_Z 2
_cell_length_a 12.628(4)
_cell_length_b 12.126(4)
_cell_length_c 16.977(5)
_cell_measurement_reflns_used 971
_cell_measurement_temperature 293(2)
_cell_measurement_theta_max 26.12
_cell_measurement_theta_min 2.86
_cell_volume 2451.4(13)
_computing_cell_refinement 'Bruker SMART'
_computing_data_collection 'Bruker SMART'
_computing_data_reduction 'Bruker SAINT'
_computing_molecular_graphics 'Bruker SHELXTL'
_computing_publication_material 'Bruker SHELXTL'
_computing_structure_refinement 'SHELXL-97 (Sheldrick, 1997)'
_computing_structure_solution 'SHELXS-97 (Sheldrick, 1990)'
_diffrn_ambient_temperature 293(2)
_diffrn_measured_fraction_theta_full 0.967
_diffrn_measured_fraction_theta_max 0.967
_diffrn_measurement_device_type 'Bruker CCD area detector'
_diffrn_measurement_method 'phi and omega scans'
_diffrn_radiation_monochromator graphite
_diffrn_radiation_source 'fine-focus sealed tube'
_diffrn_radiation_type MoK\a
_diffrn_radiation_wavelength 0.71073
_diffrn_reflns_av_R_equivalents 0.0652
_diffrn_reflns_av_sigmaI/netI 0.0994
_diffrn_reflns_limit_h_max 15
_diffrn_reflns_limit_h_min -7
_diffrn_reflns_limit_k_max 15
_diffrn_reflns_limit_k_min -15
_diffrn_reflns_limit_l_max 11
_diffrn_reflns_limit_l_min -21
_diffrn_reflns_number 11377
_diffrn_reflns_theta_full 26.43
_diffrn_reflns_theta_max 26.43
_diffrn_reflns_theta_min 2.40
_diffrn_standards_decay_% 0
_diffrn_standards_interval_count 0
_diffrn_standards_interval_time 0
_diffrn_standards_number 0
_exptl_absorpt_coefficient_mu 2.190
_exptl_absorpt_correction_T_max 0.6685
_exptl_absorpt_correction_T_min 0.6216
_exptl_absorpt_correction_type multi-scan
_exptl_absorpt_process_details SADABS
_exptl_crystal_colour Colorless
_exptl_crystal_density_diffrn 1.938
_exptl_crystal_density_meas ?
_exptl_crystal_density_method 'not measured'
_exptl_crystal_description Block
_exptl_crystal_F_000 1424
_exptl_crystal_size_max 0.24
_exptl_crystal_size_mid 0.22
_exptl_crystal_size_min 0.20
_refine_diff_density_max 0.548
_refine_diff_density_min -0.452
_refine_diff_density_rms 0.097
_refine_ls_extinction_coef 0.00100(13)
_refine_ls_extinction_expression Fc^*^=kFc[1+0.001xFc^2^\l^3^/sin(2\q)]^-1/4^
_refine_ls_extinction_method SHELXL
_refine_ls_goodness_of_fit_ref 0.951
_refine_ls_hydrogen_treatment constr
_refine_ls_matrix_type full
_refine_ls_number_parameters 295
_refine_ls_number_reflns 4874
_refine_ls_number_restraints 38
_refine_ls_restrained_S_all 0.963
_refine_ls_R_factor_all 0.1200
_refine_ls_R_factor_gt 0.0462
_refine_ls_shift/su_max 0.001
_refine_ls_shift/su_mean 0.000
_refine_ls_structure_factor_coef Fsqd
_refine_ls_weighting_details 'calc w=1/[\s^2^(Fo^2^)+(0.0230P)^2^+0.0000P] where P=(Fo^2^+2Fc^2^)/3'
_refine_ls_weighting_scheme calc
_refine_ls_wR_factor_gt 0.0674
_refine_ls_wR_factor_ref 0.0824
_reflns_number_gt 2586
_reflns_number_total 4874
_reflns_threshold_expression I>2sigma(I)
_cod_data_source_file b416576b.txt
_cod_data_source_block 021209d
_cod_depositor_comments
;
The following automatic conversions were performed:
'_symmetry_cell_setting' value 'Monoclinic' changed to 'monoclinic'
according to '/home/saulius/struct/CIF-dictionaries/cif_core.dic'
dictionary named 'cif_core.dic' version 2.4.1 from
2010-06-29.

'_exptl_absorpt_correction_type' value 'MULTI-SCAN' changed
to 'multi-scan' according to
'/home/saulius/struct/CIF-dictionaries/cif_core.dic' dictionary named
'cif_core.dic' version 2.4.1 from 2010-06-29.

Automatic conversion script
Id: cif_fix_enum 1527 2010-12-29 10:47:43Z saulius 

The following automatic conversions were performed:

'_exptl_crystal_density_meas' value 'None' was changed to '?' - the
value is perceived as not measured.

Automatic conversion script
Id: cif_fix_values 3008 2015-01-20 13:52:24Z robertas 
;
_cod_original_cell_volume 2452(1)
_cod_original_sg_symbol_H-M 'P 2(1)/c'
_cod_database_code 7008076

loop_
_symmetry_equiv_pos_as_xyz
'x, y, z'
'-x, y+1/2, -z+1/2'
'-x, -y, -z'
'x, -y-1/2, z-1/2'

loop_
_atom_site_label
_atom_site_type_symbol
_atom_site_fract_x
_atom_site_fract_y
_atom_site_fract_z
_atom_site_U_iso_or_equiv
_atom_site_adp_type
_atom_site_occupancy
_atom_site_symmetry_multiplicity
_atom_site_calc_flag
_atom_site_refinement_flags
_atom_site_disorder_assembly
_atom_site_disorder_group
Ag1 Ag 0.67773(4) 0.58894(4) 0.53210(3) 0.05354(18) Uani 1 1 d . . .
Ag2 Ag 0.36903(4) 0.69829(4) 0.32059(3) 0.05892(19) Uani 1 1 d . . .
S1 S 0.58285(12) 0.70881(12) 0.41212(9) 0.0443(4) Uani 1 1 d . . .
S2 S 0.36596(14) 0.89067(13) 0.37967(10) 0.0556(5) Uani 1 1 d . . .
S3 S 0.29069(13) 0.57662(13) 0.19411(9) 0.0492(4) Uani 1 1 d . . .
S4 S 0.24361(12) 0.57305(12) 0.38250(8) 0.0382(4) Uani 1 1 d . . .
C1 C 0.7883(6) 0.7153(7) 0.3856(5) 0.103(3) Uani 1 1 d . . .
H1A H 0.8110 0.7783 0.4216 0.154 Uiso 1 1 calc R . .
H1B H 0.8253 0.7166 0.3445 0.154 Uiso 1 1 calc R . .
H1C H 0.8086 0.6491 0.4182 0.154 Uiso 1 1 calc R . .
C2 C 0.6667(6) 0.7180(6) 0.3439(4) 0.078(2) Uani 1 1 d . . .
H2A H 0.6460 0.6575 0.3043 0.093 Uiso 1 1 calc R . .
H2B H 0.6475 0.7860 0.3122 0.093 Uiso 1 1 calc R . .
C3 C 0.5885(5) 0.8474(5) 0.4552(4) 0.0586(18) Uani 1 1 d . . .
H3A H 0.5709 0.8431 0.5065 0.070 Uiso 1 1 calc R . .
H3B H 0.6646 0.8751 0.4692 0.070 Uiso 1 1 calc R . .
C4 C 0.5107(5) 0.9272(5) 0.3982(4) 0.0607(18) Uani 1 1 d . . .
H4A H 0.5247 0.9290 0.3454 0.073 Uiso 1 1 calc R . .
H4B H 0.5248 1.0004 0.4225 0.073 Uiso 1 1 calc R . .
C5 C 0.2959(6) 0.9781(5) 0.2930(4) 0.073(2) Uani 1 1 d . . .
H5A H 0.2980 1.0539 0.3119 0.087 Uiso 1 1 calc R . .
H5B H 0.3338 0.9747 0.2519 0.087 Uiso 1 1 calc R . .
C6 C 0.1749(7) 0.9410(7) 0.2539(5) 0.120(3) Uani 1 1 d . . .
H6A H 0.1732 0.8682 0.2313 0.180 Uiso 1 1 calc R . .
H6B H 0.1359 0.9911 0.2100 0.180 Uiso 1 1 calc R . .
H6C H 0.1391 0.9402 0.2957 0.180 Uiso 1 1 calc R . .
C7 C 0.1371(7) 0.5892(6) 0.0344(4) 0.094(3) Uani 1 1 d . . .
H7A H 0.1971 0.5662 0.0152 0.142 Uiso 1 1 calc R . .
H7B H 0.0861 0.6354 -0.0070 0.142 Uiso 1 1 calc R . .
H7C H 0.0977 0.5255 0.0438 0.142 Uiso 1 1 calc R . .
C8 C 0.1846(5) 0.6526(5) 0.1147(3) 0.0571(18) Uani 1 1 d . . .
H8A H 0.1242 0.6714 0.1356 0.069 Uiso 1 1 calc R . .
H8B H 0.2170 0.7209 0.1035 0.069 Uiso 1 1 calc R . .
C9 C 0.2052(5) 0.4810(4) 0.2285(3) 0.0470(16) Uani 1 1 d . . .
H9A H 0.1501 0.4492 0.1794 0.056 Uiso 1 1 calc R . .
H9B H 0.2531 0.4214 0.2584 0.056 Uiso 1 1 calc R . .
C10 C 0.1439(4) 0.5270(5) 0.2837(3) 0.0398(15) Uani 1 1 d . . .
H10A H 0.0955 0.4707 0.2939 0.048 Uiso 1 1 calc R . .
H10B H 0.0972 0.5884 0.2558 0.048 Uiso 1 1 calc R . .
C11 C 0.1549(5) 0.6556(5) 0.4253(4) 0.0538(17) Uani 1 1 d . . .
H11A H 0.2024 0.7039 0.4681 0.065 Uiso 1 1 calc R . .
H11B H 0.1065 0.7016 0.3812 0.065 Uiso 1 1 calc R . .
C12 C 0.0844(5) 0.5893(6) 0.4618(4) 0.073(2) Uani 1 1 d . . .
H12A H 0.0390 0.5393 0.4205 0.109 Uiso 1 1 calc R . .
H12B H 0.0368 0.6374 0.4800 0.109 Uiso 1 1 calc R . .
H12C H 0.1318 0.5481 0.5086 0.109 Uiso 1 1 calc R . .
Cl2 Cl 0.54676(15) 0.35943(16) 0.37988(11) 0.0573(5) Uani 1 1 d D . .
O5 O 0.6461(9) 0.4282(14) 0.3972(10) 0.085(6) Uani 0.51(2) 1 d PD A 1
O6 O 0.4555(10) 0.4270(11) 0.3745(14) 0.161(9) Uani 0.51(2) 1 d PD A 1
O7 O 0.5376(11) 0.3053(17) 0.3047(8) 0.121(8) Uani 0.51(2) 1 d PD A 1
O8 O 0.5688(12) 0.2848(14) 0.4462(9) 0.128(9) Uani 0.51(2) 1 d PD A 1
O5' O 0.6583(10) 0.3934(19) 0.3871(12) 0.132(10) Uani 0.49(2) 1 d PD A 2
O6' O 0.5260(11) 0.3784(18) 0.4562(7) 0.107(9) Uani 0.49(2) 1 d PD A 2
O7' O 0.4670(11) 0.4194(11) 0.3146(9) 0.120(8) Uani 0.49(2) 1 d PD A 2
O8' O 0.5367(13) 0.2441(8) 0.3622(13) 0.144(9) Uani 0.49(2) 1 d PD A 2
Cl1 Cl 0.88125(15) 0.77083(13) 0.64523(11) 0.0575(5) Uani 1 1 d . . .
O1 O 0.7671(4) 0.7504(4) 0.6385(3) 0.0848(15) Uani 1 1 d . . .
O2 O 0.9164(5) 0.6856(4) 0.6017(3) 0.0968(17) Uani 1 1 d . . .
O3 O 0.9464(4) 0.7674(4) 0.7306(3) 0.0985(18) Uani 1 1 d . . .
O4 O 0.8918(5) 0.8750(4) 0.6121(3) 0.1062(19) Uani 1 1 d . . .

loop_
_atom_site_aniso_label
_atom_site_aniso_U_11
_atom_site_aniso_U_22
_atom_site_aniso_U_33
_atom_site_aniso_U_23
_atom_site_aniso_U_13
_atom_site_aniso_U_12
Ag1 0.0504(3) 0.0533(3) 0.0497(3) 0.0133(2) 0.0069(2) 0.0072(3)
Ag2 0.0490(3) 0.0501(3) 0.0681(4) -0.0041(3) 0.0068(3) -0.0112(3)
S1 0.0381(10) 0.0444(9) 0.0450(10) 0.0051(7) 0.0066(7) 0.0030(8)
S2 0.0482(11) 0.0525(11) 0.0675(12) 0.0005(8) 0.0211(9) 0.0052(9)
S3 0.0464(10) 0.0573(11) 0.0463(10) -0.0019(8) 0.0187(8) 0.0017(8)
S4 0.0344(9) 0.0424(9) 0.0354(9) 0.0016(7) 0.0085(7) 0.0030(7)
C1 0.072(6) 0.133(8) 0.116(7) 0.059(6) 0.047(5) 0.030(6)
C2 0.072(6) 0.101(6) 0.066(5) 0.031(4) 0.031(4) 0.021(5)
C3 0.047(4) 0.048(4) 0.068(5) -0.003(3) 0.001(4) -0.004(3)
C4 0.053(5) 0.039(4) 0.088(5) -0.008(3) 0.021(4) -0.001(3)
C5 0.086(6) 0.054(5) 0.078(5) 0.010(4) 0.028(4) 0.017(4)
C6 0.071(7) 0.110(8) 0.133(8) -0.007(6) -0.027(5) 0.025(6)
C7 0.118(7) 0.081(6) 0.057(5) 0.003(4) -0.006(4) -0.021(5)
C8 0.063(5) 0.055(4) 0.054(4) 0.008(3) 0.021(4) -0.006(4)
C9 0.060(4) 0.037(4) 0.037(4) -0.001(3) 0.008(3) -0.002(3)
C10 0.027(3) 0.053(4) 0.035(3) 0.003(3) 0.004(3) -0.002(3)
C11 0.054(5) 0.049(4) 0.054(4) -0.006(3) 0.012(3) 0.018(3)
C12 0.056(5) 0.089(6) 0.087(5) -0.010(4) 0.042(4) -0.011(4)
Cl2 0.0421(12) 0.0789(14) 0.0479(12) -0.0065(10) 0.0110(9) 0.0096(10)
O5 0.044(9) 0.122(12) 0.084(10) -0.027(8) 0.015(8) -0.030(8)
O6 0.129(13) 0.211(16) 0.18(2) 0.090(14) 0.103(14) 0.109(11)
O7 0.133(12) 0.168(19) 0.070(10) -0.058(11) 0.043(9) -0.022(11)
O8 0.157(13) 0.136(17) 0.093(13) 0.066(13) 0.044(10) -0.006(11)
O5' 0.096(15) 0.169(19) 0.16(2) 0.016(14) 0.079(14) 0.022(13)
O6' 0.095(12) 0.17(2) 0.069(10) -0.045(11) 0.051(9) -0.037(13)
O7' 0.070(10) 0.185(15) 0.077(12) 0.037(11) -0.012(7) 0.045(9)
O8' 0.181(16) 0.115(13) 0.12(2) -0.034(11) 0.031(13) -0.014(11)
Cl1 0.0548(12) 0.0487(11) 0.0622(12) -0.0030(9) 0.0104(10) -0.0093(9)
O1 0.046(3) 0.087(4) 0.112(4) -0.016(3) 0.014(3) -0.007(3)
O2 0.120(5) 0.074(4) 0.118(4) -0.019(3) 0.069(4) -0.001(3)
O3 0.084(4) 0.115(5) 0.065(4) -0.002(3) -0.017(3) -0.025(3)
O4 0.137(5) 0.060(4) 0.128(5) 0.027(3) 0.053(4) -0.008(3)

loop_
_atom_type_symbol
_atom_type_description
_atom_type_scat_dispersion_real
_atom_type_scat_dispersion_imag
_atom_type_scat_source
C C 0.0033 0.0016 'International Tables Vol C Tables 4.2.6.8 and 6.1.1.4'
H H 0.0000 0.0000 'International Tables Vol C Tables 4.2.6.8 and 6.1.1.4'
O O 0.0106 0.0060 'International Tables Vol C Tables 4.2.6.8 and 6.1.1.4'
S S 0.1246 0.1234 'International Tables Vol C Tables 4.2.6.8 and 6.1.1.4'
Cl Cl 0.1484 0.1585 'International Tables Vol C Tables 4.2.6.8 and 6.1.1.4'
Ag Ag -0.8971 1.1015 'International Tables Vol C Tables 4.2.6.8 and 6.1.1.4'

loop_
_geom_angle_atom_site_label_1
_geom_angle_atom_site_label_2
_geom_angle_atom_site_label_3
_geom_angle
_geom_angle_site_symmetry_1
_geom_angle_site_symmetry_3
_geom_angle_publ_flag
S4 Ag1 S1 162.36(5) 3_666 . ?
S3 Ag2 S2 145.02(6) . . ?
S3 Ag2 S1 124.47(5) . . ?
S2 Ag2 S1 82.54(5) . . ?
S3 Ag2 S4 83.43(5) . . ?
S2 Ag2 S4 106.22(5) . . ?
S1 Ag2 S4 115.12(5) . . ?
C2 S1 C3 104.2(3) . . ?
C2 S1 Ag1 109.7(2) . . ?
C3 S1 Ag1 105.6(2) . . ?
C2 S1 Ag2 109.1(2) . . ?
C3 S1 Ag2 100.2(2) . . ?
Ag1 S1 Ag2 125.48(6) . . ?
C5 S2 C4 101.1(3) . . ?
C5 S2 Ag2 106.7(2) . . ?
C4 S2 Ag2 98.4(2) . . ?
C8 S3 C9 101.2(3) . . ?
C8 S3 Ag2 108.7(2) . . ?
C9 S3 Ag2 101.97(18) . . ?
C10 S4 C11 102.0(3) . . ?
C10 S4 Ag1 108.64(19) . 3_666 ?
C11 S4 Ag1 112.7(2) . 3_666 ?
C10 S4 Ag2 97.59(17) . . ?
C11 S4 Ag2 111.8(2) . . ?
Ag1 S4 Ag2 121.10(6) 3_666 . ?
C2 C1 H1A 109.5 . . ?
C2 C1 H1B 109.5 . . ?
H1A C1 H1B 109.5 . . ?
C2 C1 H1C 109.5 . . ?
H1A C1 H1C 109.5 . . ?
H1B C1 H1C 109.5 . . ?
C1 C2 S1 115.5(5) . . ?
C1 C2 H2A 108.4 . . ?
S1 C2 H2A 108.4 . . ?
C1 C2 H2B 108.4 . . ?
S1 C2 H2B 108.4 . . ?
H2A C2 H2B 107.5 . . ?
C4 C3 S1 114.2(4) . . ?
C4 C3 H3A 108.7 . . ?
S1 C3 H3A 108.7 . . ?
C4 C3 H3B 108.7 . . ?
S1 C3 H3B 108.7 . . ?
H3A C3 H3B 107.6 . . ?
C3 C4 S2 111.4(4) . . ?
C3 C4 H4A 109.3 . . ?
S2 C4 H4A 109.3 . . ?
C3 C4 H4B 109.3 . . ?
S2 C4 H4B 109.3 . . ?
H4A C4 H4B 108.0 . . ?
C6 C5 S2 109.5(5) . . ?
C6 C5 H5A 109.8 . . ?
S2 C5 H5A 109.8 . . ?
C6 C5 H5B 109.8 . . ?
S2 C5 H5B 109.8 . . ?
H5A C5 H5B 108.2 . . ?
C5 C6 H6A 109.5 . . ?
C5 C6 H6B 109.5 . . ?
H6A C6 H6B 109.5 . . ?
C5 C6 H6C 109.5 . . ?
H6A C6 H6C 109.5 . . ?
H6B C6 H6C 109.5 . . ?
C8 C7 H7A 109.5 . . ?
C8 C7 H7B 109.5 . . ?
H7A C7 H7B 109.5 . . ?
C8 C7 H7C 109.5 . . ?
H7A C7 H7C 109.5 . . ?
H7B C7 H7C 109.5 . . ?
C7 C8 S3 112.9(5) . . ?
C7 C8 H8A 109.0 . . ?
S3 C8 H8A 109.0 . . ?
C7 C8 H8B 109.0 . . ?
S3 C8 H8B 109.0 . . ?
H8A C8 H8B 107.8 . . ?
C10 C9 S3 116.7(4) . . ?
C10 C9 H9A 108.1 . . ?
S3 C9 H9A 108.1 . . ?
C10 C9 H9B 108.1 . . ?
S3 C9 H9B 108.1 . . ?
H9A C9 H9B 107.3 . . ?
C9 C10 S4 110.2(4) . . ?
C9 C10 H10A 109.6 . . ?
S4 C10 H10A 109.6 . . ?
C9 C10 H10B 109.6 . . ?
S4 C10 H10B 109.6 . . ?
H10A C10 H10B 108.1 . . ?
C12 C11 S4 113.8(4) . . ?
C12 C11 H11A 108.8 . . ?
S4 C11 H11A 108.8 . . ?
C12 C11 H11B 108.8 . . ?
S4 C11 H11B 108.8 . . ?
H11A C11 H11B 107.7 . . ?
C11 C12 H12A 109.5 . . ?
C11 C12 H12B 109.5 . . ?
H12A C12 H12B 109.5 . . ?
C11 C12 H12C 109.5 . . ?
H12A C12 H12C 109.5 . . ?
H12B C12 H12C 109.5 . . ?
O6 Cl2 O8 111.8(7) . . ?
O6 Cl2 O7 113.5(7) . . ?
O8 Cl2 O7 111.3(8) . . ?
O6 Cl2 O6' 64.2(7) . . ?
O8 Cl2 O6' 54.5(6) . . ?
O7 Cl2 O6' 156.6(7) . . ?
O6 Cl2 O7' 45.1(6) . . ?
O8 Cl2 O7' 149.0(8) . . ?
O7 Cl2 O7' 73.0(7) . . ?
O6' Cl2 O7' 109.2(7) . . ?
O6 Cl2 O8' 123.3(10) . . ?
O8 Cl2 O8' 61.0(7) . . ?
O7 Cl2 O8' 51.5(7) . . ?
O6' Cl2 O8' 108.6(7) . . ?
O7' Cl2 O8' 110.3(7) . . ?
O6 Cl2 O5' 127.3(12) . . ?
O8 Cl2 O5' 101.0(11) . . ?
O7 Cl2 O5' 89.6(10) . . ?
O6' Cl2 O5' 110.5(8) . . ?
O7' Cl2 O5' 109.8(8) . . ?
O8' Cl2 O5' 108.4(8) . . ?
O6 Cl2 O5 108.4(8) . . ?
O8 Cl2 O5 106.3(7) . . ?
O7 Cl2 O5 104.9(7) . . ?
O6' Cl2 O5 97.5(9) . . ?
O7' Cl2 O5 101.8(10) . . ?
O8' Cl2 O5 128.0(10) . . ?
O5' Cl2 O5 19.9(13) . . ?
O4 Cl1 O3 109.7(3) . . ?
O4 Cl1 O2 110.9(3) . . ?
O3 Cl1 O2 109.6(3) . . ?
O4 Cl1 O1 110.6(3) . . ?
O3 Cl1 O1 107.8(3) . . ?
O2 Cl1 O1 108.2(3) . . ?

loop_
_geom_bond_atom_site_label_1
_geom_bond_atom_site_label_2
_geom_bond_distance
_geom_bond_site_symmetry_2
_geom_bond_publ_flag
Ag1 S4 2.447(2) 3_666 ?
Ag1 S1 2.464(2) . ?
Ag2 S3 2.520(2) . ?
Ag2 S2 2.545(2) . ?
Ag2 S1 2.632(2) . ?
Ag2 S4 2.651(2) . ?
S1 C2 1.814(6) . ?
S1 C3 1.824(6) . ?
S2 C5 1.790(6) . ?
S2 C4 1.803(6) . ?
S3 C8 1.805(6) . ?
S3 C9 1.809(6) . ?
S4 C10 1.818(5) . ?
S4 C11 1.823(5) . ?
S4 Ag1 2.447(2) 3_666 ?
C1 C2 1.463(9) . ?
C1 H1A 0.9600 . ?
C1 H1B 0.9600 . ?
C1 H1C 0.9600 . ?
C2 H2A 0.9700 . ?
C2 H2B 0.9700 . ?
C3 C4 1.486(8) . ?
C3 H3A 0.9700 . ?
C3 H3B 0.9700 . ?
C4 H4A 0.9700 . ?
C4 H4B 0.9700 . ?
C5 C6 1.517(9) . ?
C5 H5A 0.9700 . ?
C5 H5B 0.9700 . ?
C6 H6A 0.9600 . ?
C6 H6B 0.9600 . ?
C6 H6C 0.9600 . ?
C7 C8 1.505(8) . ?
C7 H7A 0.9600 . ?
C7 H7B 0.9600 . ?
C7 H7C 0.9600 . ?
C8 H8A 0.9700 . ?
C8 H8B 0.9700 . ?
C9 C10 1.507(7) . ?
C9 H9A 0.9700 . ?
C9 H9B 0.9700 . ?
C10 H10A 0.9700 . ?
C10 H10B 0.9700 . ?
C11 C12 1.480(8) . ?
C11 H11A 0.9700 . ?
C11 H11B 0.9700 . ?
C12 H12A 0.9600 . ?
C12 H12B 0.9600 . ?
C12 H12C 0.9600 . ?
Cl2 O6 1.393(8) . ?
Cl2 O8 1.399(7) . ?
Cl2 O7 1.406(7) . ?
Cl2 O6' 1.424(7) . ?
Cl2 O7' 1.425(7) . ?
Cl2 O8' 1.427(8) . ?
Cl2 O5' 1.433(9) . ?
Cl2 O5 1.453(8) . ?
Cl1 O4 1.406(5) . ?
Cl1 O3 1.410(4) . ?
Cl1 O2 1.424(5) . ?
Cl1 O1 1.429(5) . ?

loop_
_geom_torsion_atom_site_label_1
_geom_torsion_atom_site_label_2
_geom_torsion_atom_site_label_3
_geom_torsion_atom_site_label_4
_geom_torsion
_geom_torsion_site_symmetry_1
_geom_torsion_site_symmetry_2
_geom_torsion_site_symmetry_3
_geom_torsion_site_symmetry_4
_geom_torsion_publ_flag
S4 Ag1 S1 C2 -69.0(3) 3_666 . . . ?
S4 Ag1 S1 C3 179.2(3) 3_666 . . . ?
S4 Ag1 S1 Ag2 64.1(2) 3_666 . . . ?
S3 Ag2 S1 C2 45.4(3) . . . . ?
S2 Ag2 S1 C2 -110.4(3) . . . . ?
S4 Ag2 S1 C2 145.1(3) . . . . ?
S3 Ag2 S1 C3 154.5(2) . . . . ?
S2 Ag2 S1 C3 -1.3(2) . . . . ?
S4 Ag2 S1 C3 -105.8(2) . . . . ?
S3 Ag2 S1 Ag1 -87.90(9) . . . . ?
S2 Ag2 S1 Ag1 116.26(8) . . . . ?
S4 Ag2 S1 Ag1 11.80(9) . . . . ?
S3 Ag2 S2 C5 -12.9(3) . . . . ?
S1 Ag2 S2 C5 131.0(3) . . . . ?
S4 Ag2 S2 C5 -114.9(3) . . . . ?
S3 Ag2 S2 C4 -117.3(2) . . . . ?
S1 Ag2 S2 C4 26.7(2) . . . . ?
S4 Ag2 S2 C4 140.7(2) . . . . ?
S2 Ag2 S3 C8 -4.7(2) . . . . ?
S1 Ag2 S3 C8 -139.6(2) . . . . ?
S4 Ag2 S3 C8 104.3(2) . . . . ?
S2 Ag2 S3 C9 -111.1(2) . . . . ?
S1 Ag2 S3 C9 114.0(2) . . . . ?
S4 Ag2 S3 C9 -2.0(2) . . . . ?
S3 Ag2 S4 C10 -23.10(19) . . . . ?
S2 Ag2 S4 C10 122.53(19) . . . . ?
S1 Ag2 S4 C10 -148.21(18) . . . . ?
S3 Ag2 S4 C11 -129.3(2) . . . . ?
S2 Ag2 S4 C11 16.3(2) . . . . ?
S1 Ag2 S4 C11 105.6(2) . . . . ?
S3 Ag2 S4 Ag1 94.10(7) . . . 3_666 ?
S2 Ag2 S4 Ag1 -120.27(7) . . . 3_666 ?
S1 Ag2 S4 Ag1 -31.02(8) . . . 3_666 ?
C3 S1 C2 C1 78.5(6) . . . . ?
Ag1 S1 C2 C1 -34.2(7) . . . . ?
Ag2 S1 C2 C1 -175.2(5) . . . . ?
C2 S1 C3 C4 79.8(5) . . . . ?
Ag1 S1 C3 C4 -164.6(4) . . . . ?
Ag2 S1 C3 C4 -33.1(5) . . . . ?
S1 C3 C4 S2 65.8(6) . . . . ?
C5 S2 C4 C3 -167.0(5) . . . . ?
Ag2 S2 C4 C3 -58.0(4) . . . . ?
C4 S2 C5 C6 166.4(5) . . . . ?
Ag2 S2 C5 C6 64.0(5) . . . . ?
C9 S3 C8 C7 -76.5(5) . . . . ?
Ag2 S3 C8 C7 176.7(4) . . . . ?
C8 S3 C9 C10 -75.5(5) . . . . ?
Ag2 S3 C9 C10 36.6(4) . . . . ?
S3 C9 C10 S4 -64.7(5) . . . . ?
C11 S4 C10 C9 165.8(4) . . . . ?
Ag1 S4 C10 C9 -75.0(4) 3_666 . . . ?
Ag2 S4 C10 C9 51.5(4) . . . . ?
C10 S4 C11 C12 77.6(5) . . . . ?
Ag1 S4 C11 C12 -38.8(5) 3_666 . . . ?
Ag2 S4 C11 C12 -179.1(4) . . . . ?
